data_4081737
loop_
_publ_author_name
'Mohammad, Adil'
'Olson, Justine R.'
'Rotsch, David A.'
'Bemowski, Ross D.'
'Swenson, Dale C.'
'Messerle, Louis'

_publ_section_title
;
 High- and Mid-Valent Tantalum and Mono(peralkylcyclopentadienyl)tantalum
 Complexes of the Bicyclic Guanidinate Hexahydropyrimidopyrimidinate
;
_journal_issue 21
_journal_name_full Organometallics
_journal_page_first 6232
_journal_paper_doi 10.1021/om400364m
_journal_volume 32
_journal_year 2013
_chemical_formula_moiety 'C7 H12 Cl4 N3 Ta'
_chemical_formula_sum 'C7 H12 Cl4 N3 Ta'
_chemical_formula_weight 460.95
_chemical_name_systematic
; 
 ? 
;
_space_group_IT_number 43
_symmetry_cell_setting orthorhombic
_symmetry_space_group_name_Hall 'F 2 -2d'
_symmetry_space_group_name_H-M 'F d d 2'
_atom_sites_solution_hydrogens geom
_atom_sites_solution_primary direct
_atom_sites_solution_secondary difmap
_audit_creation_method SHELXL-97
_cell_angle_alpha 90.00
_cell_angle_beta 90.00
_cell_angle_gamma 90.00
_cell_formula_units_Z 16
_cell_length_a 20.708(3)
_cell_length_b 22.603(3)
_cell_length_c 10.6647(12)
_cell_measurement_reflns_used 3748
_cell_measurement_temperature 150(2)
_cell_measurement_theta_max 25.35
_cell_measurement_theta_min 1.00
_cell_volume 4991.8(11)
_computing_cell_refinement 'HKL Scalepack (Otwinowski & Minor, 1997)'
_computing_data_collection 'Collect (Nonius BV, 1997-2000)'
_computing_data_reduction 'HKL Denzo, Scalepack (Otwinowski & Minor, 1997)'
_computing_molecular_graphics 'SHELXTL v6.1 (Sheldrick, 2008)'
_computing_publication_material 'SHELXTL v6.1 (Sheldrick, 2008)'
_computing_structure_refinement 'SHELXTL v6.1 (Sheldrick, 2008)'
_computing_structure_solution 'SHELXTL v6.1 (Sheldrick, 2008)'
_diffrn_ambient_temperature 150(2)
_diffrn_detector_area_resol_mean 9
_diffrn_measured_fraction_theta_full 0.997
_diffrn_measured_fraction_theta_max 0.997
_diffrn_measurement_device_type 'Nonius KappaCCD'
_diffrn_measurement_method 'CCD phi and omega scans'
_diffrn_radiation_monochromator graphite
_diffrn_radiation_source 'fine-focus sealed tube'
_diffrn_radiation_type MoK\a
_diffrn_radiation_wavelength 0.71073
_diffrn_reflns_av_R_equivalents 0.0000
_diffrn_reflns_av_sigmaI/netI 0.0847
_diffrn_reflns_limit_h_max 24
_diffrn_reflns_limit_h_min -22
_diffrn_reflns_limit_k_max 26
_diffrn_reflns_limit_k_min -25
_diffrn_reflns_limit_l_max 12
_diffrn_reflns_limit_l_min -12
_diffrn_reflns_number 11456
_diffrn_reflns_theta_full 24.99
_diffrn_reflns_theta_max 24.99
_diffrn_reflns_theta_min 3.45
_diffrn_standards_number 0
_exptl_absorpt_coefficient_mu 9.635
_exptl_absorpt_correction_T_max 0.5520
_exptl_absorpt_correction_T_min 0.4171
_exptl_absorpt_correction_type multi-scan
_exptl_absorpt_process_details 'HKL Scalepack (Otwinowski & Minor, 1997)'
_exptl_crystal_colour yellow
_exptl_crystal_density_diffrn 2.453
_exptl_crystal_density_method 'not measured'
_exptl_crystal_description prism
_exptl_crystal_F_000 3456
_exptl_crystal_size_max 0.11
_exptl_crystal_size_mid 0.09
_exptl_crystal_size_min 0.07
_refine_diff_density_max 3.328
_refine_diff_density_min -1.212
_refine_diff_density_rms 0.326
_refine_ls_abs_structure_details 'Flack H D (1983), Acta Cryst. A39, 876-881'
_refine_ls_abs_structure_Flack 0.00(2)
_refine_ls_extinction_method none
_refine_ls_goodness_of_fit_ref 1.061
_refine_ls_hydrogen_treatment constr
_refine_ls_matrix_type full
_refine_ls_number_parameters 137
_refine_ls_number_reflns 2003
_refine_ls_number_restraints 127
_refine_ls_restrained_S_all 1.032
_refine_ls_R_factor_all 0.0581
_refine_ls_R_factor_gt 0.0485
_refine_ls_shift/su_max 0.001
_refine_ls_shift/su_mean 0.000
_refine_ls_structure_factor_coef Fsqd
_refine_ls_weighting_details 'calc w=1/[\s^2^(Fo^2^)+(0.0613P)^2^+67.1013P] where P=(Fo^2^+2Fc^2^)/3'
_refine_ls_weighting_scheme calc
_refine_ls_wR_factor_gt 0.1085
_refine_ls_wR_factor_ref 0.1141
_reflns_number_gt 1774
_reflns_number_total 2003
_reflns_threshold_expression >2sigma(I)
_cod_data_source_file om400364m_si_001.cif
_cod_data_source_block mes10-15t
_cod_depositor_comments
;
The following automatic conversions were performed:

'_symmetry_cell_setting' value 'Orthorhombic' changed to
'orthorhombic' according to
/home/saulius/struct/CIF-dictionaries/cif_core.dic dictionary named
'cif_core.dic' version 2.4.2 from 2011-04-26.

Automatic conversion script
Id: cif_fix_values 1891 2012-01-12 08:04:46Z andrius 
;
_cod_database_code 4081737

loop_
_symmetry_equiv_pos_as_xyz
'x, y, z'
'-x, -y, z'
'x+1/4, -y+1/4, z+1/4'
'-x+1/4, y+1/4, z+1/4'
'x, y+1/2, z+1/2'
'-x, -y+1/2, z+1/2'
'x+1/4, -y+3/4, z+3/4'
'-x+1/4, y+3/4, z+3/4'
'x+1/2, y, z+1/2'
'-x+1/2, -y, z+1/2'
'x+3/4, -y+1/4, z+3/4'
'-x+3/4, y+1/4, z+3/4'
'x+1/2, y+1/2, z'
'-x+1/2, -y+1/2, z'
'x+3/4, -y+3/4, z+1/4'
'-x+3/4, y+3/4, z+1/4'

loop_
_atom_site_label
_atom_site_type_symbol
_atom_site_fract_x
_atom_site_fract_y
_atom_site_fract_z
_atom_site_U_iso_or_equiv
_atom_site_adp_type
_atom_site_occupancy
_atom_site_symmetry_multiplicity
_atom_site_calc_flag
_atom_site_refinement_flags
Ta1 Ta 0.19943(3) -0.04179(3) 0.88001(7) 0.01865(19) Uani 1 1 d U
Cl2 Cl 0.21972(19) -0.13844(16) 0.8107(4) 0.0260(7) Uani 1 1 d U
Cl1 Cl 0.1569(2) -0.02451(17) 0.6773(4) 0.0270(8) Uani 1 1 d U
Cl3 Cl 0.2203(2) -0.07852(17) 1.0845(4) 0.0279(7) Uani 1 1 d U
Cl4 Cl 0.09640(18) -0.01704(19) 0.9537(4) 0.0305(8) Uani 1 1 d U
N1 N 0.2313(6) 0.0428(5) 0.9163(12) 0.0209(9) Uani 1 1 d U
C1 C 0.2903(6) 0.0341(6) 0.876(3) 0.0208(11) Uani 1 1 d U
N2 N 0.2933(6) -0.0244(6) 0.8365(12) 0.0209(9) Uani 1 1 d U
C2 C 0.3535(7) -0.0468(7) 0.7756(16) 0.0235(16) Uani 1 1 d U
H2A H 0.3529 -0.0381 0.6847 0.028 Uiso 1 1 calc R
H2B H 0.3572 -0.0902 0.7869 0.028 Uiso 1 1 calc R
C3 C 0.4101(7) -0.0154(7) 0.8386(16) 0.0259(17) Uani 1 1 d U
H3A H 0.4124 -0.0273 0.9278 0.031 Uiso 1 1 calc R
H3B H 0.4510 -0.0275 0.7976 0.031 Uiso 1 1 calc R
C4 C 0.4026(7) 0.0515(7) 0.8299(16) 0.0257(17) Uani 1 1 d U
H4A H 0.4368 0.0707 0.8805 0.031 Uiso 1 1 calc R
H4B H 0.4083 0.0640 0.7416 0.031 Uiso 1 1 calc R
N3 N 0.3375(5) 0.0716(5) 0.8758(15) 0.0217(13) Uani 1 1 d U
C5 C 0.3305(8) 0.1313(7) 0.9229(16) 0.0256(17) Uani 1 1 d U
H5A H 0.3562 0.1591 0.8713 0.031 Uiso 1 1 calc R
H5B H 0.3460 0.1337 1.0106 0.031 Uiso 1 1 calc R
C6 C 0.2582(7) 0.1477(6) 0.9164(16) 0.0257(17) Uani 1 1 d U
H6A H 0.2512 0.1856 0.9610 0.031 Uiso 1 1 calc R
H6B H 0.2457 0.1534 0.8277 0.031 Uiso 1 1 calc R
C7 C 0.2147(7) 0.0995(7) 0.9753(16) 0.0234(16) Uani 1 1 d U
H7A H 0.2220 0.0974 1.0669 0.028 Uiso 1 1 calc R
H7B H 0.1686 0.1089 0.9604 0.028 Uiso 1 1 calc R

loop_
_atom_site_aniso_label
_atom_site_aniso_U_11
_atom_site_aniso_U_22
_atom_site_aniso_U_33
_atom_site_aniso_U_23
_atom_site_aniso_U_13
_atom_site_aniso_U_12
Ta1 0.0171(3) 0.0163(3) 0.0225(3) -0.0019(3) 0.0014(3) -0.0015(2)
Cl2 0.0290(18) 0.0159(9) 0.0331(18) -0.0044(12) 0.0012(17) -0.0033(10)
Cl1 0.0284(19) 0.0256(18) 0.0272(11) -0.0021(14) -0.0068(12) -0.0025(16)
Cl3 0.0332(17) 0.0257(19) 0.0248(11) 0.0023(11) 0.0009(15) -0.0006(16)
Cl4 0.0179(10) 0.033(2) 0.0400(19) -0.0033(17) 0.0058(13) -0.0003(11)
N1 0.020(2) 0.0166(11) 0.026(3) -0.0048(14) 0.001(3) -0.0005(15)
C1 0.0190(16) 0.0173(17) 0.026(3) -0.005(2) 0.001(2) -0.0027(14)
N2 0.0171(10) 0.018(2) 0.028(3) -0.005(3) 0.0024(13) -0.0017(15)
C2 0.017(2) 0.021(3) 0.032(4) -0.007(3) 0.003(3) -0.002(2)
C3 0.0176(13) 0.026(3) 0.035(5) -0.007(4) 0.002(3) -0.004(3)
C4 0.020(2) 0.025(3) 0.032(4) -0.006(3) 0.001(3) -0.007(2)
N3 0.021(2) 0.020(2) 0.024(4) -0.005(3) -0.002(3) -0.0051(15)
C5 0.027(3) 0.020(3) 0.030(4) -0.006(3) -0.003(3) -0.006(2)
C6 0.028(3) 0.0175(16) 0.032(5) -0.005(4) -0.002(4) -0.003(2)
C7 0.024(3) 0.017(2) 0.029(4) -0.005(3) 0.000(3) 0.001(2)

loop_
_atom_type_symbol
_atom_type_description
_atom_type_scat_dispersion_real
_atom_type_scat_dispersion_imag
_atom_type_scat_source
C C 0.0033 0.0016 'International Tables Vol C Tables 4.2.6.8 and 6.1.1.4'
H H 0.0000 0.0000 'International Tables Vol C Tables 4.2.6.8 and 6.1.1.4'
N N 0.0061 0.0033 'International Tables Vol C Tables 4.2.6.8 and 6.1.1.4'
Cl Cl 0.1484 0.1585 'International Tables Vol C Tables 4.2.6.8 and 6.1.1.4'
Ta Ta -0.7052 6.5227 'International Tables Vol C Tables 4.2.6.8 and 6.1.1.4'

loop_
_geom_angle_atom_site_label_1
_geom_angle_atom_site_label_2
_geom_angle_atom_site_label_3
_geom_angle
N2 Ta1 N1 63.7(5)
N2 Ta1 Cl4 154.1(4)
N1 Ta1 Cl4 90.4(4)
N2 Ta1 Cl2 86.4(4)
N1 Ta1 Cl2 150.1(4)
Cl4 Ta1 Cl2 119.45(14)
N2 Ta1 Cl1 96.6(4)
N1 Ta1 Cl1 97.9(4)
Cl4 Ta1 Cl1 85.90(15)
Cl2 Ta1 Cl1 86.13(14)
N2 Ta1 Cl3 95.9(4)
N1 Ta1 Cl3 95.4(4)
Cl4 Ta1 Cl3 86.61(15)
Cl2 Ta1 Cl3 86.04(14)
Cl1 Ta1 Cl3 164.77(13)
N2 Ta1 C1 32.9(5)
N1 Ta1 C1 30.8(5)
Cl4 Ta1 C1 121.2(4)
Cl2 Ta1 C1 119.3(4)
Cl1 Ta1 C1 98.5(6)
Cl3 Ta1 C1 96.8(6)
C1 N1 C7 119.4(12)
C1 N1 Ta1 95.5(9)
C7 N1 Ta1 144.6(10)
N3 C1 N1 127.2(14)
N3 C1 N2 126.1(14)
N1 C1 N2 106.6(11)
C1 N2 C2 119.6(12)
C1 N2 Ta1 94.1(9)
C2 N2 Ta1 146.0(10)
N2 C2 C3 106.9(12)
N2 C2 H2A 110.3
C3 C2 H2A 110.3
N2 C2 H2B 110.3
C3 C2 H2B 110.3
H2A C2 H2B 108.6
C4 C3 C2 110.9(13)
C4 C3 H3A 109.5
C2 C3 H3A 109.5
C4 C3 H3B 109.5
C2 C3 H3B 109.5
H3A C3 H3B 108.0
N3 C4 C3 111.8(12)
N3 C4 H4A 109.3
C3 C4 H4A 109.3
N3 C4 H4B 109.3
C3 C4 H4B 109.3
H4A C4 H4B 107.9
C1 N3 C5 122.3(13)
C1 N3 C4 118.6(12)
C5 N3 C4 119.0(11)
N3 C5 C6 107.8(12)
N3 C5 H5A 110.2
C6 C5 H5A 110.2
N3 C5 H5B 110.2
C6 C5 H5B 110.2
H5A C5 H5B 108.5
C7 C6 C5 112.2(13)
C7 C6 H6A 109.2
C5 C6 H6A 109.2
C7 C6 H6B 109.2
C5 C6 H6B 109.2
H6A C6 H6B 107.9
N1 C7 C6 107.7(12)
N1 C7 H7A 110.2
C6 C7 H7A 110.2
N1 C7 H7B 110.2
C6 C7 H7B 110.2
H7A C7 H7B 108.5

loop_
_geom_bond_atom_site_label_1
_geom_bond_atom_site_label_2
_geom_bond_distance
Ta1 N2 2.038(12)
Ta1 N1 2.059(12)
Ta1 Cl4 2.342(4)
Ta1 Cl2 2.344(4)
Ta1 Cl1 2.367(4)
Ta1 Cl3 2.373(4)
N1 C1 1.31(2)
N1 C7 1.469(19)
C1 N3 1.295(16)
C1 N2 1.387(19)
N2 C2 1.494(19)
C2 C3 1.53(2)
C2 H2A 0.9900
C2 H2B 0.9900
C3 C4 1.52(2)
C3 H3A 0.9900
C3 H3B 0.9900
C4 N3 1.505(19)
C4 H4A 0.9900
C4 H4B 0.9900
N3 C5 1.448(19)
C5 C6 1.54(2)
C5 H5A 0.9900
C5 H5B 0.9900
C6 C7 1.55(2)
C6 H6A 0.9900
C6 H6B 0.9900
C7 H7A 0.9900
C7 H7B 0.9900

loop_
_geom_torsion_atom_site_label_1
_geom_torsion_atom_site_label_2
_geom_torsion_atom_site_label_3
_geom_torsion_atom_site_label_4
_geom_torsion
N2 Ta1 N1 C1 0.2(14)
Cl4 Ta1 N1 C1 -179.2(14)
Cl2 Ta1 N1 C1 2.8(18)
Cl1 Ta1 N1 C1 -93.3(14)
Cl3 Ta1 N1 C1 94.2(14)
N2 Ta1 N1 C7 -171.8(19)
Cl4 Ta1 N1 C7 8.8(18)
Cl2 Ta1 N1 C7 -169.2(14)
Cl1 Ta1 N1 C7 94.8(18)
Cl3 Ta1 N1 C7 -77.8(18)
C1 Ta1 N1 C7 -172(3)
C7 N1 C1 N3 -3(3)
Ta1 N1 C1 N3 -178(2)
C7 N1 C1 N2 174.4(15)
Ta1 N1 C1 N2 -0.3(19)
C7 N1 C1 Ta1 174.7(17)
N2 Ta1 C1 N1 -180(2)
Cl4 Ta1 C1 N1 1.0(16)
Cl2 Ta1 C1 N1 -178.4(10)
Cl1 Ta1 C1 N1 91.3(13)
Cl3 Ta1 C1 N1 -89.2(13)
N1 Ta1 C1 N2 180(2)
Cl4 Ta1 C1 N2 -179.4(9)
Cl2 Ta1 C1 N2 1.2(15)
Cl1 Ta1 C1 N2 -89.1(12)
Cl3 Ta1 C1 N2 90.5(12)
N3 C1 N2 C2 -7(3)
N1 C1 N2 C2 175.3(16)
Ta1 C1 N2 C2 175.0(17)
N3 C1 N2 Ta1 178(2)
N1 C1 N2 Ta1 0.3(19)
N1 Ta1 N2 C1 -0.2(13)
Cl4 Ta1 N2 C1 1.2(18)
Cl2 Ta1 N2 C1 -178.9(13)
Cl1 Ta1 N2 C1 95.4(13)
Cl3 Ta1 N2 C1 -93.3(13)
N1 Ta1 N2 C2 -172(2)
Cl4 Ta1 N2 C2 -171.1(15)
Cl2 Ta1 N2 C2 8.8(19)
Cl1 Ta1 N2 C2 -77(2)
Cl3 Ta1 N2 C2 94.5(19)
C1 Ta1 N2 C2 -172(3)
C1 N2 C2 C3 35(2)
Ta1 N2 C2 C3 -154.2(15)
N2 C2 C3 C4 -56.0(18)
C2 C3 C4 N3 51.8(19)
N1 C1 N3 C5 0(4)
N2 C1 N3 C5 -178(2)
N1 C1 N3 C4 177(2)
N2 C1 N3 C4 0(3)
C3 C4 N3 C1 -23(2)
C3 C4 N3 C5 154.8(14)
C1 N3 C5 C6 -23(2)
C4 N3 C5 C6 159.2(14)
N3 C5 C6 C7 49.5(18)
C1 N1 C7 C6 30(2)
Ta1 N1 C7 C6 -159.4(14)
C5 C6 C7 N1 -52.9(17)
